data_4503266
loop_
_publ_author_name
'Llin\`as, Antonio'
'Burley, Jonathan C.'
'Prior, Timothy J.'
'Glen, Robert C.'
'Goodman, Jonathan M.'

_publ_section_title
;
 Concomitant Hydrate Polymorphism in the Precipitation of Sparfloxacin
 from Aqueous Solution
;
_journal_issue 1
_journal_name_full 'Crystal Growth &amp; Design'
_journal_page_first 114
_journal_paper_doi 10.1021/cg700908m
_journal_volume 8
_journal_year 2008
_chemical_formula_moiety 'C19 H22 F2 N4 O3, 3(H2 O)'
_chemical_formula_sum 'C19 H28 F2 N4 O6'
_chemical_formula_weight 446.45
_chemical_name_common 'Sparfloxamine trihydrate'
_chemical_name_systematic
;
 ?
;
_space_group_IT_number 4
_symmetry_cell_setting monoclinic
_symmetry_space_group_name_Hall 'P 2yb'
_symmetry_space_group_name_H-M 'P 1 21 1'
_atom_sites_solution_hydrogens geom
_atom_sites_solution_primary direct
_atom_sites_solution_secondary difmap
_audit_creation_method SHELXL-97
_cell_angle_alpha 90.00
_cell_angle_beta 109.207(2)
_cell_angle_gamma 90.00
_cell_formula_units_Z 2
_cell_length_a 9.1250(13)
_cell_length_b 10.3010(15)
_cell_length_c 11.8890(17)
_cell_measurement_reflns_used 8341
_cell_measurement_temperature 150(2)
_cell_measurement_theta_max 39.975
_cell_measurement_theta_min 5.321
_cell_volume 1055.3(3)
_computing_cell_refinement 'Bruker APEX2 v2.0-2'
_computing_data_collection 'Bruker APEX2 v2.0-2'
_computing_data_reduction 'Bruker APEX2 v2.0-2'
_computing_molecular_graphics PLATON
_computing_publication_material 'vi (http://www.vim.org)'
_computing_structure_refinement 'SHELXL-97 (Sheldrick, 1997)'
_computing_structure_solution 'SHELXL-97 (Sheldrick, 1997)'
_diffrn_ambient_temperature 150(2)
_diffrn_measured_fraction_theta_full 0.985
_diffrn_measured_fraction_theta_max 0.985
_diffrn_measurement_device_type 'Bruker D8 with APEX-2 area detector'
_diffrn_measurement_method '\w scans'
_diffrn_radiation_monochromator graphite
_diffrn_radiation_source 'SRS Daresbury Station 9.8'
_diffrn_radiation_type synchrotron
_diffrn_radiation_wavelength 0.69040
_diffrn_reflns_av_R_equivalents 0.0000
_diffrn_reflns_av_sigmaI/netI 0.0510
_diffrn_reflns_limit_h_max 10
_diffrn_reflns_limit_h_min -11
_diffrn_reflns_limit_k_max 12
_diffrn_reflns_limit_k_min 0
_diffrn_reflns_limit_l_max 14
_diffrn_reflns_limit_l_min 0
_diffrn_reflns_number 2016
_diffrn_reflns_theta_full 24.60
_diffrn_reflns_theta_max 24.60
_diffrn_reflns_theta_min 1.76
_exptl_absorpt_coefficient_mu 0.116
_exptl_absorpt_correction_T_max 1
_exptl_absorpt_correction_T_min .663
_exptl_absorpt_correction_type multi-scan
_exptl_absorpt_process_details
;
SADABS-2004/1 from Bruker Nonius was used for area detector scaling, absorption
correction, and to apply a correction for decay of the incident beam.
;
_exptl_crystal_colour colourless
_exptl_crystal_density_diffrn 1.405
_exptl_crystal_density_method 'not measured'
_exptl_crystal_description parallelopiped
_exptl_crystal_F_000 472
_exptl_crystal_size_max 0.12
_exptl_crystal_size_mid 0.08
_exptl_crystal_size_min 0.04
_refine_diff_density_max 0.238
_refine_diff_density_min -0.277
_refine_diff_density_rms 0.065
_refine_ls_abs_structure_details 'Flack H D (1983), Acta Cryst. A39, 876-881'
_refine_ls_abs_structure_Flack -0.6(18)
_refine_ls_extinction_method none
_refine_ls_goodness_of_fit_ref 0.976
_refine_ls_hydrogen_treatment mixed
_refine_ls_matrix_type full
_refine_ls_number_parameters 314
_refine_ls_number_reflns 2016
_refine_ls_number_restraints 11
_refine_ls_restrained_S_all 0.974
_refine_ls_R_factor_all 0.0782
_refine_ls_R_factor_gt 0.0571
_refine_ls_shift/su_max 0.003
_refine_ls_shift/su_mean 0.000
_refine_ls_structure_factor_coef Fsqd
_refine_ls_weighting_details 'calc w=1/[\s^2^(Fo^2^)+(0.1074P)^2^+0.0000P] where P=(Fo^2^+2Fc^2^)/3'
_refine_ls_weighting_scheme calc
_refine_ls_wR_factor_gt 0.1377
_refine_ls_wR_factor_ref 0.1511
_reflns_number_gt 1542
_reflns_number_total 2016
_reflns_threshold_expression >2sigma(I)
_cod_data_source_file cg700908m-file003.cif
_cod_data_source_block sparfloxacin_Synchrotron
_cod_original_sg_symbol_H-M 'P 21'
_cod_database_code 4503266

loop_
_symmetry_equiv_pos_as_xyz
'x, y, z'
'-x, y+1/2, -z'

loop_
_atom_site_label
_atom_site_type_symbol
_atom_site_fract_x
_atom_site_fract_y
_atom_site_fract_z
_atom_site_U_iso_or_equiv
_atom_site_adp_type
_atom_site_occupancy
_atom_site_symmetry_multiplicity
_atom_site_calc_flag
_atom_site_refinement_flags
F1 F 0.6764(3) 0.1687(4) 0.0808(3) 0.0421(8) Uani 1 1 d .
O3 O -0.0363(4) 0.1803(4) 0.3852(3) 0.0376(9) Uani 1 1 d .
F2 F 0.1448(4) 0.1158(3) -0.1272(3) 0.0406(8) Uani 1 1 d .
O1 O 0.4192(4) 0.2092(4) 0.3972(3) 0.0344(9) Uani 1 1 d .
N4 N 0.0821(5) 0.1051(4) 0.0894(4) 0.0301(10) Uani 1 1 d .
O2 O 0.1755(4) 0.3015(4) 0.4644(3) 0.0354(9) Uani 1 1 d .
N3 N 0.4363(5) 0.1590(5) -0.3702(4) 0.0313(10) Uani 1 1 d D
C8 C 0.2631(6) 0.1228(6) -0.0216(4) 0.0333(12) Uani 1 1 d .
N1 N 0.6281(5) 0.1893(6) 0.2891(4) 0.0397(12) Uani 1 1 d D
C7 C 0.2311(6) 0.1294(5) 0.0853(4) 0.0310(11) Uani 1 1 d .
N2 N 0.4353(6) 0.1386(5) -0.1363(4) 0.0394(11) Uani 1 1 d .
C2 C 0.1527(6) 0.1828(5) 0.2906(4) 0.0296(11) Uani 1 1 d .
C10 C 0.5274(6) 0.1608(6) 0.0805(4) 0.0344(12) Uani 1 1 d .
C9 C 0.4123(6) 0.1394(5) -0.0252(4) 0.0337(12) Uani 1 1 d .
C13 C 0.3152(6) 0.1868(5) 0.3008(4) 0.0295(11) Uani 1 1 d .
C12 C 0.3505(6) 0.1615(5) 0.1917(4) 0.0322(12) Uani 1 1 d .
C1 C 0.0940(6) 0.2252(5) 0.3880(5) 0.0307(12) Uani 1 1 d .
C11 C 0.5052(6) 0.1711(6) 0.1898(4) 0.0299(11) Uani 1 1 d .
C14 C 0.3852(7) 0.0292(6) -0.2168(4) 0.0350(13) Uani 1 1 d .
H14A H 0.3084 -0.0208 -0.1952 0.042 Uiso 1 1 calc R
H14B H 0.4731 -0.0270 -0.2100 0.042 Uiso 1 1 calc R
C19 C 0.5512(7) 0.2189(6) -0.1599(4) 0.0364(13) Uani 1 1 d .
H19A H 0.6442 0.1683 -0.1502 0.044 Uiso 1 1 calc R
H19B H 0.5781 0.2905 -0.1038 0.044 Uiso 1 1 calc R
C16 C 0.2680(7) -0.0316(6) -0.4342(5) 0.0381(13) Uani 1 1 d .
H16B H 0.2201 0.0047 -0.5121 0.057 Uiso 1 1 calc R
H16A H 0.1955 -0.0874 -0.4148 0.057 Uiso 1 1 calc R
H16C H 0.3577 -0.0809 -0.4332 0.057 Uiso 1 1 calc R
C4 C -0.0383(6) 0.0468(6) -0.0098(5) 0.0357(13) Uani 1 1 d .
H4 H -0.0949 0.1052 -0.0746 0.043 Uiso 1 1 calc R
C3 C 0.0496(6) 0.1350(6) 0.1897(4) 0.0318(12) Uani 1 1 d .
H3 H -0.0516 0.1217 0.1889 0.038 Uiso 1 1 calc R
C5 C -0.1296(7) -0.0618(6) 0.0183(6) 0.0469(15) Uani 1 1 d .
H5A H -0.1030 -0.0888 0.1008 0.056 Uiso 1 1 calc R
H5B H -0.2390 -0.0680 -0.0279 0.056 Uiso 1 1 calc R
C17 C 0.6060(7) 0.3496(6) -0.3220(5) 0.0448(15) Uani 1 1 d .
H17B H 0.6910 0.2946 -0.3218 0.067 Uiso 1 1 calc R
H17C H 0.6437 0.4192 -0.2661 0.067 Uiso 1 1 calc R
H17A H 0.5584 0.3849 -0.4003 0.067 Uiso 1 1 calc R
C6 C -0.0145(8) -0.0879(6) -0.0441(6) 0.0453(14) Uani 1 1 d .
H6A H 0.0815 -0.1310 0.0006 0.054 Uiso 1 1 calc R
H6B H -0.0543 -0.1102 -0.1280 0.054 Uiso 1 1 calc R
C15 C 0.3164(7) 0.0764(6) -0.3438(5) 0.0346(12) Uani 1 1 d .
H15 H 0.2255 0.1302 -0.3500 0.042 Uiso 1 1 calc R
C18 C 0.4880(6) 0.2714(6) -0.2870(4) 0.0339(12) Uani 1 1 d .
H18 H 0.3981 0.3267 -0.2938 0.041 Uiso 1 1 calc R
O1W O -0.0923(5) 0.1876(5) 0.6007(4) 0.0525(12) Uani 1 1 d D
O2W O 0.8947(5) 0.9091(4) 0.3425(4) 0.0431(10) Uani 1 1 d D
H104 H 0.928(11) 0.992(4) 0.368(8) 0.104(13) Uiso 1 1 d D
H103 H 0.885(11) 0.875(10) 0.411(5) 0.104(13) Uiso 1 1 d D
O3W O 0.7070(5) 0.0151(4) 0.6472(4) 0.0485(11) Uani 1 1 d D
H105 H 0.729(11) -0.057(6) 0.611(8) 0.104(13) Uiso 1 1 d D
H106 H 0.749(10) 0.083(7) 0.618(8) 0.104(13) Uiso 1 1 d D
H1A H 0.614(7) 0.181(6) 0.357(3) 0.040(8) Uiso 1 1 d D
H1B H 0.724(3) 0.194(6) 0.294(5) 0.040(8) Uiso 1 1 d D
H3A H 0.396(6) 0.189(6) -0.443(3) 0.040(8) Uiso 1 1 d D
H102 H -0.061(10) 0.175(11) 0.535(5) 0.104(13) Uiso 1 1 d D
H101 H -0.048(10) 0.264(5) 0.638(8) 0.104(13) Uiso 1 1 d D
H3B H 0.519(4) 0.112(5) -0.366(5) 0.040(8) Uiso 1 1 d D

loop_
_atom_site_aniso_label
_atom_site_aniso_U_11
_atom_site_aniso_U_22
_atom_site_aniso_U_33
_atom_site_aniso_U_23
_atom_site_aniso_U_13
_atom_site_aniso_U_12
F1 0.0335(15) 0.066(2) 0.0319(15) -0.0055(17) 0.0177(13) -0.0022(17)
O3 0.0334(19) 0.047(2) 0.038(2) -0.0041(18) 0.0195(16) 0.0007(19)
F2 0.0423(18) 0.054(2) 0.0253(15) -0.0032(14) 0.0110(13) -0.0063(15)
O1 0.0338(19) 0.048(2) 0.0243(18) -0.0020(16) 0.0131(16) -0.0033(17)
N4 0.031(2) 0.035(3) 0.026(2) 0.0006(18) 0.0111(18) -0.0030(19)
O2 0.040(2) 0.038(2) 0.035(2) -0.0036(17) 0.0197(18) -0.0011(18)
N3 0.036(2) 0.034(2) 0.028(2) -0.0017(19) 0.0147(19) -0.004(2)
C8 0.032(3) 0.044(3) 0.022(2) -0.003(2) 0.006(2) 0.000(2)
N1 0.032(2) 0.063(3) 0.028(2) -0.001(2) 0.015(2) 0.000(2)
C7 0.039(3) 0.026(3) 0.032(3) -0.001(2) 0.016(2) 0.000(2)
N2 0.053(3) 0.043(3) 0.031(2) -0.008(2) 0.025(2) -0.015(2)
C2 0.036(3) 0.032(3) 0.024(2) 0.000(2) 0.014(2) -0.001(2)
C10 0.035(3) 0.041(3) 0.033(3) 0.002(3) 0.018(2) 0.001(2)
C9 0.044(3) 0.037(3) 0.025(2) -0.001(2) 0.018(2) 0.002(2)
C13 0.039(3) 0.027(3) 0.026(3) 0.003(2) 0.015(2) 0.001(2)
C12 0.039(3) 0.031(3) 0.029(3) 0.001(2) 0.014(2) 0.003(2)
C1 0.031(3) 0.036(3) 0.027(3) 0.003(2) 0.013(2) 0.005(2)
C11 0.034(3) 0.034(3) 0.024(2) 0.005(2) 0.013(2) 0.001(2)
C14 0.042(3) 0.040(3) 0.024(3) -0.005(2) 0.013(2) -0.009(3)
C19 0.044(3) 0.043(3) 0.024(3) -0.001(2) 0.013(2) -0.003(3)
C16 0.046(3) 0.038(3) 0.031(3) -0.001(2) 0.014(3) -0.006(3)
C4 0.038(3) 0.039(3) 0.029(3) -0.001(2) 0.009(2) -0.003(2)
C3 0.033(3) 0.036(3) 0.032(3) 0.004(2) 0.018(2) 0.002(2)
C5 0.050(4) 0.043(4) 0.049(4) -0.009(3) 0.018(3) -0.011(3)
C17 0.059(4) 0.046(4) 0.039(3) -0.006(3) 0.029(3) -0.014(3)
C6 0.051(3) 0.037(3) 0.049(3) -0.012(3) 0.017(3) -0.002(3)
C15 0.040(3) 0.038(3) 0.033(3) 0.002(2) 0.022(2) -0.004(2)
C18 0.040(3) 0.040(3) 0.026(3) -0.007(2) 0.015(2) -0.002(2)
O1W 0.065(3) 0.055(3) 0.052(3) -0.006(2) 0.038(2) -0.011(2)
O2W 0.053(2) 0.043(2) 0.039(2) 0.0030(18) 0.0236(19) -0.002(2)
O3W 0.056(3) 0.040(3) 0.062(3) 0.001(2) 0.036(2) 0.001(2)

loop_
_atom_type_symbol
_atom_type_description
_atom_type_scat_dispersion_real
_atom_type_scat_dispersion_imag
_atom_type_scat_source
C C 0.0033 0.0016 'International Tables Vol C Tables 4.2.6.8 and 6.1.1.4'
H H 0.0000 0.0000 'International Tables Vol C Tables 4.2.6.8 and 6.1.1.4'
N N 0.0061 0.0033 'International Tables Vol C Tables 4.2.6.8 and 6.1.1.4'
O O 0.0106 0.0060 'International Tables Vol C Tables 4.2.6.8 and 6.1.1.4'
F F 0.0171 0.0103 'International Tables Vol C Tables 4.2.6.8 and 6.1.1.4'

loop_
_geom_angle_atom_site_label_1
_geom_angle_atom_site_label_2
_geom_angle_atom_site_label_3
_geom_angle
C3 N4 C7 119.1(4)
C3 N4 C4 118.8(4)
C7 N4 C4 122.0(4)
C18 N3 C15 113.2(4)
F2 C8 C9 117.8(4)
F2 C8 C7 120.1(4)
C9 C8 C7 121.6(4)
C8 C7 N4 121.4(4)
C8 C7 C12 119.7(5)
N4 C7 C12 118.9(4)
C9 N2 C19 121.8(4)
C9 N2 C14 120.8(4)
C19 N2 C14 114.2(4)
C3 C2 C13 118.7(4)
C3 C2 C1 118.2(4)
C13 C2 C1 123.1(4)
C9 C10 F1 118.6(4)
C9 C10 C11 124.8(5)
F1 C10 C11 116.6(4)
C10 C9 C8 117.2(4)
C10 C9 N2 124.0(5)
C8 C9 N2 118.8(5)
O1 C13 C2 122.1(4)
O1 C13 C12 121.8(4)
C2 C13 C12 116.1(4)
C11 C12 C7 118.7(4)
C11 C12 C13 120.8(4)
C7 C12 C13 120.5(4)
O2 C1 O3 125.4(5)
O2 C1 C2 118.1(5)
O3 C1 C2 116.5(5)
N1 C11 C10 119.8(4)
N1 C11 C12 122.7(4)
C10 C11 C12 117.5(4)
N2 C14 C15 110.2(5)
N2 C19 C18 109.5(4)
N4 C4 C6 118.1(5)
N4 C4 C5 117.1(5)
C6 C4 C5 60.3(4)
C2 C3 N4 125.0(5)
C6 C5 C4 59.4(4)
C4 C6 C5 60.3(4)
N3 C15 C16 109.4(4)
N3 C15 C14 107.5(4)
C16 C15 C14 113.7(5)
N3 C18 C17 109.2(4)
N3 C18 C19 108.3(5)
C17 C18 C19 113.0(5)

loop_
_geom_bond_atom_site_label_1
_geom_bond_atom_site_label_2
_geom_bond_distance
F1 C10 1.361(6)
O3 C1 1.266(6)
F2 C8 1.363(6)
O1 C13 1.246(6)
N4 C3 1.356(7)
N4 C7 1.398(7)
N4 C4 1.452(7)
O2 C1 1.245(6)
N3 C18 1.495(7)
N3 C15 1.499(7)
C8 C9 1.386(7)
C8 C7 1.396(7)
N1 C11 1.348(7)
C7 C12 1.411(7)
N2 C9 1.404(6)
N2 C19 1.441(7)
N2 C14 1.452(7)
C2 C3 1.351(7)
C2 C13 1.448(7)
C2 C1 1.492(7)
C10 C9 1.365(7)
C10 C11 1.383(7)
C13 C12 1.459(7)
C12 C11 1.423(7)
C14 C15 1.512(7)
C19 C18 1.528(7)
C16 C15 1.509(8)
C4 C6 1.482(9)
C4 C5 1.497(9)
C5 C6 1.496(9)
C17 C18 1.509(8)
